data_1545173
loop_
_publ_author_name
'Chaolumen, ?'
'Murata, Michihisa'
'Wakamiya, Atsushi'
'Murata, Yasujiro'

_publ_section_title
;
 Dithieno-Fused Polycyclic Aromatic Hydrocarbon with a Pyracylene Moiety:
 Strong Antiaromatic Contribution to the Electronic Structure.
;
_journal_issue 4
_journal_name_full 'Organic letters'
_journal_page_first 826
_journal_page_last 829
_journal_paper_doi 10.1021/acs.orglett.6b03819
_journal_volume 19
_journal_year 2017
_chemical_formula_sum 'C28 H16 S2'
_chemical_formula_weight 416.53
_space_group_crystal_system monoclinic
_space_group_IT_number 14
_space_group_name_Hall '-P 2yn'
_space_group_name_H-M_alt 'P 1 21/n 1'
_symmetry_space_group_name_Hall '-P 2yn'
_symmetry_space_group_name_H-M 'P 1 21/n 1'
_atom_sites_solution_hydrogens geom
_audit_creation_method SHELXL-2014/7
_cell_angle_alpha 90
_cell_angle_beta 104.5642(19)
_cell_angle_gamma 90
_cell_formula_units_Z 2
_cell_length_a 9.6951(15)
_cell_length_b 5.6063(9)
_cell_length_c 17.751(3)
_cell_measurement_reflns_used 2459
_cell_measurement_temperature 100(2)
_cell_measurement_theta_max 27.01
_cell_measurement_theta_min 2.37
_cell_volume 933.8(3)
_computing_cell_refinement 'Bruker SAINT'
_computing_data_collection 'Bruker APEX2'
_computing_data_reduction 'Bruker SAINT'
_computing_molecular_graphics 'Bruker SHELXTL'
_computing_publication_material 'Bruker SHELXTL'
_computing_structure_refinement 'SHELXL-2014/7 (Sheldrick, 2014)'
_computing_structure_solution 'SHELXS-97 (Sheldrick 2008)'
_diffrn_ambient_temperature 100(2)
_diffrn_measured_fraction_theta_full 0.992
_diffrn_measured_fraction_theta_max 0.992
_diffrn_measurement_device_type 'Bruker APEX-II CCD'
_diffrn_measurement_method '\f and \w scans'
_diffrn_radiation_type MoK\a
_diffrn_radiation_wavelength 0.71073
_diffrn_reflns_av_R_equivalents 0.0325
_diffrn_reflns_av_unetI/netI 0.0388
_diffrn_reflns_Laue_measured_fraction_full 0.992
_diffrn_reflns_Laue_measured_fraction_max 0.992
_diffrn_reflns_limit_h_max 11
_diffrn_reflns_limit_h_min -11
_diffrn_reflns_limit_k_max 6
_diffrn_reflns_limit_k_min -4
_diffrn_reflns_limit_l_max 18
_diffrn_reflns_limit_l_min -21
_diffrn_reflns_number 4121
_diffrn_reflns_point_group_measured_fraction_full 0.992
_diffrn_reflns_point_group_measured_fraction_max 0.992
_diffrn_reflns_theta_full 25.042
_diffrn_reflns_theta_max 25.042
_diffrn_reflns_theta_min 2.196
_exptl_absorpt_coefficient_mu 0.299
_exptl_absorpt_correction_type multi-scan
_exptl_crystal_colour black
_exptl_crystal_density_diffrn 1.481
_exptl_crystal_description block
_exptl_crystal_F_000 432
_exptl_crystal_size_max 0.070
_exptl_crystal_size_mid 0.070
_exptl_crystal_size_min 0.020
_exptl_transmission_factor_max 0.7455
_exptl_transmission_factor_min 0.5677
_refine_diff_density_max 0.289
_refine_diff_density_min -0.390
_refine_diff_density_rms 0.058
_refine_ls_extinction_method none
_refine_ls_goodness_of_fit_ref 1.101
_refine_ls_hydrogen_treatment mixed
_refine_ls_matrix_type full
_refine_ls_number_parameters 155
_refine_ls_number_reflns 1645
_refine_ls_number_restraints 0
_refine_ls_restrained_S_all 1.101
_refine_ls_R_factor_all 0.0599
_refine_ls_R_factor_gt 0.0470
_refine_ls_shift/su_max 0.000
_refine_ls_shift/su_mean 0.000
_refine_ls_structure_factor_coef Fsqd
_refine_ls_weighting_details 'w=1/[\s^2^(Fo^2^)+(0.0267P)^2^+1.1127P] where P=(Fo^2^+2Fc^2^)/3'
_refine_ls_weighting_scheme calc
_refine_ls_wR_factor_gt 0.0951
_refine_ls_wR_factor_ref 0.1001
_reflns_Friedel_coverage 0.000
_reflns_number_gt 1352
_reflns_number_total 1645
_reflns_threshold_expression 'I > 2\s(I)'
_cod_data_source_file ol6b03819_si_003.cif
_cod_data_source_block 5
_cod_depositor_comments 'Adding full bibliography for 1545173.cif.'
_cod_database_code 1545173
_shelx_shelxl_version_number 2014/7
_shelx_space_group_comment
;
The symmetry employed for this shelxl refinement is uniquely defined
by the following loop, which should always be used as a source of
symmetry information in preference to the above space-group names.
They are only intended as comments.
;
_shelx_estimated_absorpt_t_min 0.979
_shelx_estimated_absorpt_t_max 0.994
_exptl_absorpt_special_details
;
SADABS (Sheldrick, 1997)
;

loop_
_space_group_symop_operation_xyz
'x, y, z'
'-x+1/2, y+1/2, -z+1/2'
'-x, -y, -z'
'x-1/2, -y-1/2, z-1/2'

loop_
_atom_site_label
_atom_site_type_symbol
_atom_site_fract_x
_atom_site_fract_y
_atom_site_fract_z
_atom_site_U_iso_or_equiv
_atom_site_adp_type
_atom_site_occupancy
_atom_site_site_symmetry_order
_atom_site_calc_flag
_atom_site_refinement_flags_posn
_atom_site_refinement_flags_adp
_atom_site_refinement_flags_occupancy
_atom_site_disorder_assembly
_atom_site_disorder_group
C12A C 0.2437(8) 0.4434(15) 0.1136(4) 0.0283(17) Uani 0.808(4) 1 d . . P A 1
H12 H 0.2408 0.4093 0.1656 0.034 Uiso 0.808(4) 1 calc R U P A 1
C10 C 0.3071(3) 0.3995(4) -0.00310(14) 0.0226(6) Uani 1 1 d . . . . .
C6 C 0.4231(2) 0.1005(4) 0.08097(13) 0.0222(6) Uani 1 1 d . . . . .
C11 C 0.3250(2) 0.3070(4) 0.07186(14) 0.0228(6) Uani 1 1 d . . . . .
C8 C 0.3911(2) 0.2598(5) -0.04597(13) 0.0213(6) Uani 1 1 d . . . . .
C1 C 0.6358(3) -0.4284(5) 0.17837(14) 0.0259(6) Uani 1 1 d . . . . .
H1 H 0.6959 -0.5507 0.1676 0.030(7) Uiso 1 1 calc R . . . .
C4 C 0.4578(3) -0.0715(5) 0.21312(13) 0.0234(6) Uani 1 1 d . . . . .
H4 H 0.3983 0.0477 0.2263 0.021(7) Uiso 1 1 calc R . . . .
C13 C 0.1698(3) 0.6297(5) 0.07067(16) 0.0308(7) Uani 1 1 d . . . . .
C7 C 0.4562(2) 0.0858(4) 0.00820(13) 0.0213(6) Uani 1 1 d . . . . .
C5 C 0.4846(2) -0.0695(4) 0.13740(13) 0.0216(6) Uani 1 1 d . . . . .
C9 C 0.5792(2) -0.2558(5) 0.11947(13) 0.0217(6) Uani 1 1 d . . . . .
C2 C 0.6063(3) -0.4230(5) 0.24932(14) 0.0261(6) Uani 1 1 d . . . . .
H2 H 0.6457 -0.5402 0.2873 0.027(7) Uiso 1 1 calc R . . . .
C3 C 0.5162(3) -0.2412(5) 0.26661(14) 0.0288(6) Uani 1 1 d . . . . .
H3 H 0.4964 -0.2384 0.3164 0.038(8) Uiso 1 1 calc R . . . .
C14A C 0.0783(4) 0.8059(7) 0.0999(3) 0.0276(9) Uani 0.808(4) 1 d . . P A 1
H14 H 0.0802 0.7692 0.1541 0.041 Uiso 0.808(4) 1 calc R U P A 1
H14A H -0.0199 0.7958 0.0679 0.041 Uiso 0.808(4) 1 calc R U P A 1
H14B H 0.1149 0.9675 0.0967 0.041 Uiso 0.808(4) 1 calc R U P A 1
C12B C 0.219(8) 0.605(14) -0.014(4) 0.29(6) Uiso 0.192(4) 1 d . . P A 2
H15 H 0.1928 0.7048 -0.0585 0.349 Uiso 0.192(4) 1 calc R U P A 2
S1B S 0.2406(11) 0.4411(19) 0.1312(5) 0.025(2) Uiso 0.192(4) 1 d . . P A 2
C14B C 0.068(2) 0.846(4) 0.0729(10) 0.020(5) Uiso 0.192(4) 1 d . . P A 2
H16 H 0.0407 0.8454 0.1225 0.030 Uiso 0.192(4) 1 calc R U P A 2
H16A H -0.0183 0.8307 0.0300 0.030 Uiso 0.192(4) 1 calc R U P A 2
H16B H 0.1164 0.9952 0.0674 0.030 Uiso 0.192(4) 1 calc R U P A 2
S1A S 0.19749(9) 0.64127(16) -0.01950(5) 0.0220(4) Uani 0.808(4) 1 d . . P A 1

loop_
_atom_site_aniso_label
_atom_site_aniso_U_11
_atom_site_aniso_U_22
_atom_site_aniso_U_33
_atom_site_aniso_U_23
_atom_site_aniso_U_13
_atom_site_aniso_U_12
C12A 0.031(3) 0.029(3) 0.025(4) -0.001(3) 0.006(3) -0.0130(16)
C10 0.0215(13) 0.0207(14) 0.0248(12) 0.0007(10) 0.0042(10) -0.0044(11)
C6 0.0199(12) 0.0251(14) 0.0219(12) -0.0016(11) 0.0059(10) -0.0051(11)
C11 0.0209(13) 0.0233(14) 0.0246(13) -0.0012(11) 0.0066(10) -0.0067(11)
C8 0.0181(12) 0.0231(13) 0.0226(13) 0.0001(10) 0.0048(10) -0.0041(11)
C1 0.0232(13) 0.0258(15) 0.0267(13) 0.0023(11) 0.0025(11) -0.0031(12)
C4 0.0214(13) 0.0287(14) 0.0212(12) -0.0021(11) 0.0076(10) -0.0058(12)
C13 0.0242(14) 0.0288(15) 0.0405(16) -0.0082(13) 0.0101(12) -0.0064(13)
C7 0.0193(12) 0.0246(14) 0.0203(12) 0.0012(10) 0.0055(10) -0.0039(10)
C5 0.0205(12) 0.0241(14) 0.0201(12) 0.0003(10) 0.0051(10) -0.0078(11)
C9 0.0183(12) 0.0248(14) 0.0215(12) 0.0003(10) 0.0041(10) -0.0078(11)
C2 0.0250(13) 0.0304(15) 0.0207(13) 0.0065(11) 0.0013(10) -0.0062(12)
C3 0.0287(14) 0.0388(16) 0.0183(13) 0.0027(12) 0.0046(11) -0.0063(14)
C14A 0.033(2) 0.020(2) 0.032(2) 0.0011(19) 0.013(2) -0.0012(16)
S1A 0.0209(5) 0.0209(5) 0.0242(5) -0.0025(3) 0.0058(3) -0.0017(3)

loop_
_atom_type_symbol
_atom_type_description
_atom_type_scat_dispersion_real
_atom_type_scat_dispersion_imag
_atom_type_scat_source
C C 0.0033 0.0016 'International Tables Vol C Tables 4.2.6.8 and 6.1.1.4'
H H 0.0000 0.0000 'International Tables Vol C Tables 4.2.6.8 and 6.1.1.4'
S S 0.1246 0.1234 'International Tables Vol C Tables 4.2.6.8 and 6.1.1.4'

loop_
_geom_angle_atom_site_label_1
_geom_angle_atom_site_label_2
_geom_angle_atom_site_label_3
_geom_angle
_geom_angle_site_symmetry_1
_geom_angle_site_symmetry_3
C13 C12A C11 113.2(5) . .
C11 C10 C12B 111(3) . .
C11 C10 C8 110.0(2) . .
C12B C10 C8 139(3) . .
C11 C10 S1A 112.41(19) . .
C8 C10 S1A 137.58(19) . .
C5 C6 C7 117.5(2) . .
C5 C6 C11 139.0(2) . .
C7 C6 C11 103.5(2) . .
C10 C11 C12A 110.0(4) . .
C10 C11 C6 108.5(2) . .
C12A C11 C6 141.6(4) . .
C10 C11 S1B 118.1(4) . .
C6 C11 S1B 133.4(4) . .
C7 C8 C9 117.6(2) . 3_655
C7 C8 C10 103.2(2) . .
C9 C8 C10 139.2(2) 3_655 .
C2 C1 C9 122.1(2) . .
C3 C4 C5 121.2(2) . .
C12A C13 C14A 125.1(4) . .
S1B C13 C14B 133.2(7) . .
C12A C13 S1A 111.6(4) . .
C14A C13 S1A 123.3(3) . .
S1B C13 C12B 113(3) . .
C14B C13 C12B 114(3) . .
C7 C7 C8 122.8(3) 3_655 .
C7 C7 C6 122.3(3) 3_655 .
C8 C7 C6 114.9(2) . .
C6 C5 C4 122.1(2) . .
C6 C5 C9 120.1(2) . .
C4 C5 C9 117.8(2) . .
C8 C9 C1 122.5(2) 3_655 .
C8 C9 C5 119.7(2) 3_655 .
C1 C9 C5 117.8(2) . .
C1 C2 C3 119.9(2) . .
C4 C3 C2 121.3(2) . .
C10 C12B C13 104(5) . .
C13 S1B C11 94.1(4) . .
C13 S1A C10 92.78(13) . .

loop_
_geom_bond_atom_site_label_1
_geom_bond_atom_site_label_2
_geom_bond_distance
_geom_bond_site_symmetry_2
C12A C13 1.382(8) .
C12A C11 1.432(8) .
C10 C11 1.398(3) .
C10 C12B 1.42(8) .
C10 C8 1.473(3) .
C10 S1A 1.701(3) .
C6 C5 1.402(3) .
C6 C7 1.409(3) .
C6 C11 1.482(4) .
C11 S1B 1.667(9) .
C8 C7 1.404(3) .
C8 C9 1.405(3) 3_655
C1 C2 1.360(3) .
C1 C9 1.429(3) .
C4 C3 1.363(4) .
C4 C5 1.432(3) .
C13 C14A 1.504(5) .
C13 S1B 1.540(10) .
C13 C14B 1.571(19) .
C13 S1A 1.689(3) .
C13 C12B 1.69(7) .
C7 C7 1.362(5) 3_655
C5 C9 1.477(4) .
C9 C8 1.405(3) 3_655
C2 C3 1.425(4) .

loop_
_geom_torsion_atom_site_label_1
_geom_torsion_atom_site_label_2
_geom_torsion_atom_site_label_3
_geom_torsion_atom_site_label_4
_geom_torsion
_geom_torsion_site_symmetry_1
_geom_torsion_site_symmetry_4
C8 C10 C11 C12A 179.8(4) . .
S1A C10 C11 C12A 0.5(4) . .
C12B C10 C11 C6 -177(3) . .
C8 C10 C11 C6 0.1(3) . .
S1A C10 C11 C6 -179.18(16) . .
C12B C10 C11 S1B 2(3) . .
C8 C10 C11 S1B 179.2(5) . .
C13 C12A C11 C10 -0.3(7) . .
C13 C12A C11 C6 179.1(3) . .
C5 C6 C11 C10 -179.4(3) . .
C7 C6 C11 C10 -0.3(3) . .
C5 C6 C11 C12A 1.1(7) . .
C7 C6 C11 C12A -179.8(6) . .
C5 C6 C11 S1B 1.7(7) . .
C7 C6 C11 S1B -179.1(6) . .
C11 C10 C8 C7 0.1(3) . .
C12B C10 C8 C7 177(4) . .
S1A C10 C8 C7 179.1(2) . .
C11 C10 C8 C9 -179.7(3) . 3_655
C12B C10 C8 C9 -3(4) . 3_655
S1A C10 C8 C9 -0.6(5) . 3_655
C11 C12A C13 C14A -178.6(4) . .
C11 C12A C13 S1A 0.1(7) . .
C9 C8 C7 C7 -1.0(4) 3_655 3_655
C10 C8 C7 C7 179.2(3) . 3_655
C9 C8 C7 C6 179.5(2) 3_655 .
C10 C8 C7 C6 -0.3(3) . .
C5 C6 C7 C7 0.2(4) . 3_655
C11 C6 C7 C7 -179.2(3) . 3_655
C5 C6 C7 C8 179.7(2) . .
C11 C6 C7 C8 0.4(3) . .
C7 C6 C5 C4 -179.8(2) . .
C11 C6 C5 C4 -0.7(4) . .
C7 C6 C5 C9 -0.4(3) . .
C11 C6 C5 C9 178.7(3) . .
C3 C4 C5 C6 178.6(2) . .
C3 C4 C5 C9 -0.8(3) . .
C2 C1 C9 C8 -179.9(2) . 3_655
C2 C1 C9 C5 -0.8(3) . .
C6 C5 C9 C8 0.9(3) . 3_655
C4 C5 C9 C8 -179.7(2) . 3_655
C6 C5 C9 C1 -178.3(2) . .
C4 C5 C9 C1 1.1(3) . .
C9 C1 C2 C3 0.1(4) . .
C5 C4 C3 C2 0.1(4) . .
C1 C2 C3 C4 0.2(4) . .
C11 C10 C12B C13 -3(4) . .
C8 C10 C12B C13 -179.3(3) . .
S1B C13 C12B C10 3(5) . .
C14B C13 C12B C10 -179(3) . .
C14B C13 S1B C11 -179.1(11) . .
C12B C13 S1B C11 -2(3) . .
C10 C11 S1B C13 0.6(7) . .
C6 C11 S1B C13 179.4(3) . .
C12A C13 S1A C10 0.2(4) . .
C14A C13 S1A C10 178.9(3) . .
C11 C10 S1A C13 -0.4(2) . .
C8 C10 S1A C13 -179.4(3) . .
